data_7024573
loop_
_publ_author_name
'Yue, Nancy L. S.'
'Jennings, Michael C.'
'Puddephatt, Richard J.'

_publ_section_title
;
 Dynamic ring-opening polymerization of silver(I) complexes with
 bis(amidopyridine) ligands.
;
_journal_issue 5
_journal_name_full 'Dalton transactions (Cambridge, England : 2003)'
_journal_page_first 1273
_journal_page_last 1281
_journal_paper_doi 10.1039/b918615h
_journal_volume 39
_journal_year 2010
_chemical_formula_sum 'C22 H18 Ag F3 N4 O4'
_chemical_formula_weight 567.27
_chemical_name_systematic
;
?
;
_space_group_IT_number 14
_symmetry_cell_setting monoclinic
_symmetry_space_group_name_Hall '-P 2ybc'
_symmetry_space_group_name_H-M 'P 1 21/c 1'
_atom_sites_solution_hydrogens geom
_atom_sites_solution_primary direct
_atom_sites_solution_secondary difmap
_audit_creation_method SHELXL-97
_cell_angle_alpha 90.00
_cell_angle_beta 99.076(2)
_cell_angle_gamma 90.00
_cell_formula_units_Z 4
_cell_length_a 10.7454(3)
_cell_length_b 11.3948(4)
_cell_length_c 18.2357(8)
_cell_measurement_reflns_used 3888
_cell_measurement_temperature 150(2)
_cell_measurement_theta_max 25.03
_cell_measurement_theta_min 2.62
_cell_volume 2204.85(14)
_computing_cell_refinement 'Nonius DENZO'
_computing_data_collection 'Nonius COLLECT'
_computing_data_reduction 'Nonius DENZO'
_computing_molecular_graphics 'Bruker SHELXTL'
_computing_publication_material 'Bruker SHELXTL'
_computing_structure_refinement 'SHELXL-97 (Sheldrick, 1997)'
_computing_structure_solution 'SHELXS-97 (Sheldrick, 1990)'
_diffrn_ambient_temperature 150(2)
_diffrn_measured_fraction_theta_full 0.999
_diffrn_measured_fraction_theta_max 0.999
_diffrn_measurement_device_type 'Nonius Kappa-CCD'
_diffrn_measurement_method 'phi/omega scans'
_diffrn_radiation_monochromator graphite
_diffrn_radiation_source 'fine-focus sealed tube'
_diffrn_radiation_type MoK\a
_diffrn_radiation_wavelength 0.71073
_diffrn_reflns_av_R_equivalents 0.050
_diffrn_reflns_av_sigmaI/netI 0.0364
_diffrn_reflns_limit_h_max 12
_diffrn_reflns_limit_h_min -12
_diffrn_reflns_limit_k_max 13
_diffrn_reflns_limit_k_min -13
_diffrn_reflns_limit_l_max 21
_diffrn_reflns_limit_l_min -21
_diffrn_reflns_number 23636
_diffrn_reflns_theta_full 25.03
_diffrn_reflns_theta_max 25.03
_diffrn_reflns_theta_min 2.62
_exptl_absorpt_coefficient_mu 0.977
_exptl_absorpt_correction_T_max 0.8876
_exptl_absorpt_correction_T_min 0.4818
_exptl_absorpt_correction_type integration
_exptl_crystal_colour colourless
_exptl_crystal_density_diffrn 1.709
_exptl_crystal_density_method 'not measured'
_exptl_crystal_description petal
_exptl_crystal_F_000 1136
_exptl_crystal_size_max 0.88
_exptl_crystal_size_mid 0.22
_exptl_crystal_size_min 0.13
_refine_diff_density_max 2.148
_refine_diff_density_min -2.256
_refine_diff_density_rms 0.093
_refine_ls_extinction_method none
_refine_ls_goodness_of_fit_ref 1.051
_refine_ls_hydrogen_treatment constr
_refine_ls_matrix_type full
_refine_ls_number_parameters 310
_refine_ls_number_reflns 3888
_refine_ls_number_restraints 0
_refine_ls_restrained_S_all 1.051
_refine_ls_R_factor_all 0.0755
_refine_ls_R_factor_gt 0.0546
_refine_ls_shift/su_max 0.000
_refine_ls_shift/su_mean 0.000
_refine_ls_structure_factor_coef Fsqd
_refine_ls_weighting_details 'calc w=1/[\s^2^(Fo^2^)+(0.0000P)^2^+10.1570P] where P=(Fo^2^+2Fc^2^)/3'
_refine_ls_weighting_scheme calc
_refine_ls_wR_factor_gt 0.0982
_refine_ls_wR_factor_ref 0.1066
_reflns_number_gt 2900
_reflns_number_total 3888
_reflns_threshold_expression >2sigma(I)
_cod_data_source_file b918615h.txt
_cod_data_source_block 04073
_cod_depositor_comments
;
The following automatic conversions were performed:

'_symmetry_cell_setting' value 'Monoclinic' changed to 'monoclinic'
according to /home/saulius/struct/CIF-dictionaries/cif_core.dic
dictionary named 'cif_core.dic' version 2.4.2 from 2011-04-26.

Automatic conversion script
Id: cif_fix_values 1891 2012-01-12 08:04:46Z andrius 
;
_cod_original_sg_symbol_H-M P2(1)/c
_cod_database_code 7024573

loop_
_symmetry_equiv_pos_as_xyz
'x, y, z'
'-x, y+1/2, -z+1/2'
'-x, -y, -z'
'x, -y-1/2, z-1/2'

loop_
_atom_site_label
_atom_site_type_symbol
_atom_site_fract_x
_atom_site_fract_y
_atom_site_fract_z
_atom_site_U_iso_or_equiv
_atom_site_adp_type
_atom_site_occupancy
_atom_site_symmetry_multiplicity
_atom_site_calc_flag
_atom_site_refinement_flags
Ag1 Ag -0.5000 -1.0000 0.0000 0.0987(4) Uani 1 2 d S
Ag2 Ag 0.0000 0.0000 0.0000 0.04445(18) Uani 1 2 d S
N1 N -0.3691(4) -0.9627(4) -0.0716(3) 0.0504(12) Uani 1 1 d .
C2 C -0.3337(4) -0.8523(4) -0.0814(3) 0.0355(11) Uani 1 1 d .
H2A H -0.3662 -0.7919 -0.0539 0.043 Uiso 1 1 calc R
C3 C -0.2522(4) -0.8218(4) -0.1294(3) 0.0301(10) Uani 1 1 d .
C4 C -0.2038(5) -0.9106(5) -0.1674(3) 0.0475(14) Uani 1 1 d .
H4A H -0.1468 -0.8928 -0.2008 0.057 Uiso 1 1 calc R
C5 C -0.2377(7) -1.0254(5) -0.1572(4) 0.070(2) Uani 1 1 d .
H5A H -0.2042 -1.0876 -0.1829 0.084 Uiso 1 1 calc R
C6 C -0.3210(7) -1.0475(5) -0.1091(4) 0.068(2) Uani 1 1 d .
H6A H -0.3454 -1.1264 -0.1023 0.082 Uiso 1 1 calc R
C7 C -0.2162(5) -0.6953(4) -0.1376(3) 0.0341(11) Uani 1 1 d .
H7A H -0.1438 -0.6914 -0.1650 0.041 Uiso 1 1 calc R
H7B H -0.2877 -0.6533 -0.1673 0.041 Uiso 1 1 calc R
N8 N -0.1830(3) -0.6369(3) -0.0667(2) 0.0317(9) Uani 1 1 d .
H8A H -0.2282 -0.5775 -0.0548 0.038 Uiso 1 1 calc R
C9 C -0.0825(4) -0.6742(4) -0.0192(3) 0.0301(10) Uani 1 1 d .
O10 O -0.0204(3) -0.7593(3) -0.03519(19) 0.0382(8) Uani 1 1 d .
C11 C -0.0491(4) -0.6135(4) 0.0538(3) 0.0273(10) Uani 1 1 d .
C12 C -0.1189(4) -0.5210(4) 0.0753(3) 0.0314(11) Uani 1 1 d .
H12A H -0.1906 -0.4936 0.0425 0.038 Uiso 1 1 calc R
C13 C -0.0854(4) -0.4681(4) 0.1438(3) 0.0316(11) Uani 1 1 d .
C14 C 0.0188(4) -0.5093(4) 0.1916(3) 0.0378(11) Uani 1 1 d .
H14A H 0.0419 -0.4745 0.2392 0.045 Uiso 1 1 calc R
C15 C 0.0892(5) -0.6009(4) 0.1701(3) 0.0432(13) Uani 1 1 d .
H15A H 0.1608 -0.6284 0.2029 0.052 Uiso 1 1 calc R
C16 C 0.0564(4) -0.6528(4) 0.1016(3) 0.0365(12) Uani 1 1 d .
H16A H 0.1057 -0.7152 0.0870 0.044 Uiso 1 1 calc R
C17 C -0.1557(5) -0.3658(4) 0.1685(3) 0.0381(12) Uani 1 1 d .
O18 O -0.1169(4) -0.3141(3) 0.2266(2) 0.0595(11) Uani 1 1 d .
N19 N -0.2630(4) -0.3332(3) 0.1252(2) 0.0338(9) Uani 1 1 d .
H19A H -0.2896 -0.3717 0.0839 0.041 Uiso 1 1 calc R
C20 C -0.3352(5) -0.2351(4) 0.1462(3) 0.0382(12) Uani 1 1 d .
H20A H -0.3416 -0.2422 0.1996 0.046 Uiso 1 1 calc R
H20B H -0.4216 -0.2397 0.1179 0.046 Uiso 1 1 calc R
C21 C -0.2808(4) -0.1161(4) 0.1329(3) 0.0280(10) Uani 1 1 d .
C22 C -0.1890(4) -0.1044(4) 0.0884(3) 0.0331(11) Uani 1 1 d .
H22A H -0.1599 -0.1733 0.0671 0.040 Uiso 1 1 calc R
N23 N -0.1384(3) -0.0005(3) 0.0735(2) 0.0341(9) Uani 1 1 d .
C24 C -0.1809(5) 0.0956(4) 0.1032(3) 0.0391(12) Uani 1 1 d .
H24A H -0.1461 0.1694 0.0933 0.047 Uiso 1 1 calc R
C25 C -0.2732(5) 0.0921(4) 0.1476(3) 0.0394(12) Uani 1 1 d .
H25A H -0.3021 0.1623 0.1674 0.047 Uiso 1 1 calc R
C26 C -0.3230(4) -0.0146(4) 0.1629(3) 0.0324(11) Uani 1 1 d .
H26A H -0.3862 -0.0188 0.1939 0.039 Uiso 1 1 calc R
O31 O -0.6440(4) -0.5715(4) 0.0265(2) 0.0633(12) Uani 1 1 d .
O32 O -0.5213(4) -0.7309(3) 0.0312(2) 0.0585(11) Uani 1 1 d .
C33 C -0.5609(5) -0.6403(4) 0.0553(3) 0.0386(12) Uani 1 1 d .
C34 C -0.4977(5) -0.6062(5) 0.1339(3) 0.0469(14) Uani 1 1 d .
F35 F -0.5318(4) -0.6795(4) 0.1839(2) 0.0951(14) Uani 1 1 d .
F36 F -0.5235(4) -0.4983(3) 0.1545(2) 0.0881(13) Uani 1 1 d .
F37 F -0.3728(3) -0.6120(3) 0.1431(2) 0.0704(10) Uani 1 1 d .

loop_
_atom_site_aniso_label
_atom_site_aniso_U_11
_atom_site_aniso_U_22
_atom_site_aniso_U_33
_atom_site_aniso_U_23
_atom_site_aniso_U_13
_atom_site_aniso_U_12
Ag1 0.0477(4) 0.1713(9) 0.0698(5) 0.0654(6) -0.0127(3) -0.0559(5)
Ag2 0.0384(3) 0.0452(3) 0.0534(4) 0.0109(3) 0.0185(3) -0.0021(3)
N1 0.047(3) 0.052(3) 0.048(3) 0.012(2) -0.008(2) -0.026(2)
C2 0.031(2) 0.037(3) 0.037(3) 0.000(2) 0.002(2) -0.006(2)
C3 0.032(2) 0.030(3) 0.029(3) -0.003(2) 0.006(2) -0.004(2)
C4 0.060(3) 0.042(3) 0.042(3) -0.010(3) 0.016(3) -0.001(3)
C5 0.114(6) 0.037(4) 0.055(4) -0.015(3) 0.004(4) 0.001(3)
C6 0.097(5) 0.031(3) 0.064(5) 0.007(3) -0.025(4) -0.029(4)
C7 0.045(3) 0.029(3) 0.030(3) -0.001(2) 0.010(2) -0.004(2)
N8 0.037(2) 0.0220(19) 0.036(2) -0.0049(17) 0.0068(18) 0.0017(17)
C9 0.030(2) 0.023(2) 0.040(3) 0.002(2) 0.014(2) -0.004(2)
O10 0.0350(18) 0.0284(18) 0.053(2) -0.0074(16) 0.0136(16) 0.0032(15)
C11 0.027(2) 0.019(2) 0.036(3) 0.0027(19) 0.007(2) -0.0022(18)
C12 0.029(2) 0.030(3) 0.035(3) 0.001(2) 0.005(2) -0.0002(19)
C13 0.038(3) 0.026(2) 0.033(3) 0.003(2) 0.011(2) -0.0048(19)
C14 0.046(3) 0.032(3) 0.034(3) 0.008(2) 0.002(2) -0.011(2)
C15 0.043(3) 0.036(3) 0.046(3) 0.012(3) -0.008(2) 0.001(2)
C16 0.041(3) 0.018(2) 0.050(3) 0.008(2) 0.004(2) 0.003(2)
C17 0.048(3) 0.034(3) 0.034(3) -0.002(2) 0.013(2) -0.006(2)
O18 0.079(3) 0.053(2) 0.043(2) -0.018(2) -0.002(2) 0.007(2)
N19 0.040(2) 0.023(2) 0.042(3) -0.0086(18) 0.018(2) -0.0027(17)
C20 0.041(3) 0.031(3) 0.048(3) -0.006(2) 0.022(2) -0.003(2)
C21 0.025(2) 0.028(2) 0.031(3) 0.001(2) 0.0061(19) 0.0031(19)
C22 0.036(3) 0.024(2) 0.042(3) 0.000(2) 0.014(2) 0.003(2)
N23 0.033(2) 0.028(2) 0.043(2) 0.008(2) 0.0095(18) 0.0043(19)
C24 0.043(3) 0.025(3) 0.048(3) 0.005(2) 0.002(2) -0.003(2)
C25 0.047(3) 0.029(3) 0.042(3) -0.003(2) 0.009(2) 0.007(2)
C26 0.032(2) 0.034(3) 0.032(3) -0.002(2) 0.008(2) 0.003(2)
O31 0.051(2) 0.067(3) 0.066(3) -0.012(2) -0.010(2) 0.023(2)
O32 0.074(3) 0.040(2) 0.063(3) -0.012(2) 0.016(2) 0.011(2)
C33 0.036(3) 0.035(3) 0.047(3) 0.000(2) 0.012(2) 0.000(2)
C34 0.041(3) 0.040(3) 0.059(4) -0.007(3) 0.005(3) 0.003(2)
F35 0.121(3) 0.116(4) 0.051(2) 0.016(2) 0.022(2) -0.039(3)
F36 0.092(3) 0.069(2) 0.094(3) -0.041(2) -0.013(2) 0.026(2)
F37 0.0442(19) 0.068(2) 0.092(3) -0.002(2) -0.0113(18) 0.0024(17)

loop_
_atom_type_symbol
_atom_type_description
_atom_type_scat_dispersion_real
_atom_type_scat_dispersion_imag
_atom_type_scat_source
C C 0.0033 0.0016 'International Tables Vol C Tables 4.2.6.8 and 6.1.1.4'
H H 0.0000 0.0000 'International Tables Vol C Tables 4.2.6.8 and 6.1.1.4'
N N 0.0061 0.0033 'International Tables Vol C Tables 4.2.6.8 and 6.1.1.4'
O O 0.0106 0.0060 'International Tables Vol C Tables 4.2.6.8 and 6.1.1.4'
F F 0.0171 0.0103 'International Tables Vol C Tables 4.2.6.8 and 6.1.1.4'
Ag Ag -0.8971 1.1015 'International Tables Vol C Tables 4.2.6.8 and 6.1.1.4'

loop_
_geom_angle_atom_site_label_1
_geom_angle_atom_site_label_2
_geom_angle_atom_site_label_3
_geom_angle
_geom_angle_site_symmetry_1
N1 Ag1 N1 180.000(1) 3_435
N23 Ag2 N23 180.00(16) 3
C6 N1 C2 118.2(5) .
C6 N1 Ag1 121.5(4) .
C2 N1 Ag1 120.3(4) .
N1 C2 C3 123.1(5) .
C4 C3 C2 117.6(5) .
C4 C3 C7 122.1(4) .
C2 C3 C7 120.3(4) .
C3 C4 C5 120.1(5) .
C6 C5 C4 118.3(6) .
N1 C6 C5 122.6(5) .
N8 C7 C3 112.5(4) .
C9 N8 C7 119.4(4) .
O10 C9 N8 120.4(4) .
O10 C9 C11 120.7(4) .
N8 C9 C11 119.0(4) .
C12 C11 C16 119.5(4) .
C12 C11 C9 122.7(4) .
C16 C11 C9 117.9(4) .
C13 C12 C11 120.8(4) .
C12 C13 C14 119.3(4) .
C12 C13 C17 122.6(4) .
C14 C13 C17 118.1(4) .
C15 C14 C13 120.0(5) .
C16 C15 C14 120.6(5) .
C15 C16 C11 119.8(4) .
O18 C17 N19 121.2(5) .
O18 C17 C13 121.0(5) .
N19 C17 C13 117.8(4) .
C17 N19 C20 120.4(4) .
N19 C20 C21 114.5(4) .
C22 C21 C26 117.5(4) .
C22 C21 C20 120.7(4) .
C26 C21 C20 121.8(4) .
N23 C22 C21 123.4(4) .
C24 N23 C22 117.7(4) .
C24 N23 Ag2 124.4(3) .
C22 N23 Ag2 117.8(3) .
N23 C24 C25 122.7(4) .
C26 C25 C24 119.0(4) .
C25 C26 C21 119.7(4) .
O32 C33 O31 130.5(5) .
O32 C33 C34 114.9(5) .
O31 C33 C34 114.7(5) .
F37 C34 F36 105.2(4) .
F37 C34 F35 105.3(5) .
F36 C34 F35 107.2(5) .
F37 C34 C33 113.2(4) .
F36 C34 C33 114.6(5) .
F35 C34 C33 110.6(4) .

loop_
_geom_bond_atom_site_label_1
_geom_bond_atom_site_label_2
_geom_bond_distance
_geom_bond_site_symmetry_2
Ag1 N1 2.108(5) 3_435
Ag1 N1 2.108(5) .
Ag2 N23 2.154(4) 3
Ag2 N23 2.154(4) .
N1 C6 1.334(8) .
N1 C2 1.334(6) .
C2 C3 1.377(6) .
C3 C4 1.374(7) .
C3 C7 1.506(6) .
C4 C5 1.378(8) .
C5 C6 1.372(9) .
C7 N8 1.448(6) .
N8 C9 1.342(6) .
C9 O10 1.237(5) .
C9 C11 1.494(6) .
C11 C12 1.385(6) .
C11 C16 1.390(6) .
C12 C13 1.384(6) .
C13 C14 1.389(7) .
C13 C17 1.496(6) .
C14 C15 1.381(7) .
C15 C16 1.377(7) .
C17 O18 1.227(6) .
C17 N19 1.343(6) .
N19 C20 1.446(6) .
C20 C21 1.511(6) .
C21 C22 1.380(6) .
C21 C26 1.385(6) .
C22 N23 1.348(6) .
N23 C24 1.333(6) .
C24 C25 1.377(7) .
C25 C26 1.374(7) .
O31 C33 1.241(6) .
O32 C33 1.224(6) .
C33 C34 1.537(7) .
C34 F37 1.327(6) .
C34 F36 1.328(6) .
C34 F35 1.330(6) .

loop_
_geom_hbond_atom_site_label_D
_geom_hbond_atom_site_label_H
_geom_hbond_atom_site_label_A
_geom_hbond_distance_DH
_geom_hbond_distance_HA
_geom_hbond_distance_DA
_geom_hbond_angle_DHA
_geom_hbond_site_symmetry_A
N8 H8A O31 0.88 2.29 3.173(5) 176.8 3_445
N19 H19A O31 0.88 2.13 2.993(6) 167.7 3_445
